data_1560581
loop_
_publ_author_name
'Zhu, Zheng'
'Meng, Xiang-min'
'Zhang, Dong-mei'
'Zhang, Xia'
'Wang, Mei'
'Jin, Fan'
'Fan, Yu-hua'

_publ_section_title
;
 Syntheses, structures and selective dye adsorption of five formic-based
 coordination polymers prepared by in-situ hydrolysis of N,
 N&#x2032;-dimethylformamide
;
_journal_name_full 'Journal of Solid State Chemistry'
_journal_page_first 109
_journal_page_last 118
_journal_paper_doi 10.1016/j.jssc.2017.01.027
_journal_volume 248
_journal_year 2017
_chemical_formula_sum 'C28 H20 Co N4 O4'
_chemical_formula_weight 535.41
_space_group_IT_number 60
_space_group_name_Hall '-P 2n 2ab'
_space_group_name_H-M_alt 'P b c n'
_symmetry_cell_setting orthorhombic
_symmetry_space_group_name_H-M 'P b c n'
_atom_sites_solution_hydrogens geom
_atom_sites_solution_primary direct
_atom_sites_solution_secondary difmap
_cell_angle_alpha 90.00
_cell_angle_beta 90.00
_cell_angle_gamma 90.00
_cell_formula_units_Z 4
_cell_length_a 13.2162(14)
_cell_length_b 15.3955(15)
_cell_length_c 11.3899(11)
_cell_measurement_reflns_used 1774
_cell_measurement_temperature 298(2)
_cell_measurement_theta_max 23.23
_cell_measurement_theta_min 2.696
_cell_volume 2317.5(4)
_computing_cell_refinement 'Bruker SMART'
_computing_data_collection 'Bruker SMART'
_computing_data_reduction 'Bruker SAINT'
_computing_molecular_graphics 'Bruker SHELXTL'
_computing_publication_material 'Bruker SHELXTL'
_computing_structure_refinement 'SHELXL-97 (Sheldrick, 1997)'
_computing_structure_solution 'SHELXS-97 (Sheldrick, 1990)'
_diffrn_ambient_temperature 298(2)
_diffrn_measured_fraction_theta_full 0.997
_diffrn_measured_fraction_theta_max 0.997
_diffrn_measurement_device_type 'CCD area detector'
_diffrn_measurement_method 'phi and omega scans'
_diffrn_radiation_monochromator graphite
_diffrn_radiation_source 'fine-focus sealed tube'
_diffrn_radiation_type MoK\a
_diffrn_radiation_wavelength 0.71073
_diffrn_reflns_av_R_equivalents 0.1486
_diffrn_reflns_av_sigmaI/netI 0.1541
_diffrn_reflns_limit_h_max 14
_diffrn_reflns_limit_h_min -15
_diffrn_reflns_limit_k_max 18
_diffrn_reflns_limit_k_min -16
_diffrn_reflns_limit_l_max 13
_diffrn_reflns_limit_l_min -11
_diffrn_reflns_number 10477
_diffrn_reflns_theta_full 25.02
_diffrn_reflns_theta_max 25.02
_diffrn_reflns_theta_min 2.65
_exptl_absorpt_coefficient_mu 0.786
_exptl_absorpt_correction_T_max 0.8587
_exptl_absorpt_correction_T_min 0.7544
_exptl_absorpt_correction_type multi-scan
_exptl_absorpt_process_details sadabs
_exptl_crystal_colour pink
_exptl_crystal_density_diffrn 1.535
_exptl_crystal_density_method 'not measured'
_exptl_crystal_description stick
_exptl_crystal_F_000 1100
_exptl_crystal_size_max 0.38
_exptl_crystal_size_mid 0.23
_exptl_crystal_size_min 0.20
_refine_diff_density_max 1.190
_refine_diff_density_min -0.924
_refine_diff_density_rms 0.133
_refine_ls_extinction_expression Fc^*^=kFc[1+0.001xFc^2^\l^3^/sin(2\q)]^-1/4^
_refine_ls_extinction_method SHELXL
_refine_ls_goodness_of_fit_ref 1.061
_refine_ls_hydrogen_treatment mixed
_refine_ls_matrix_type full
_refine_ls_number_parameters 188
_refine_ls_number_reflns 2049
_refine_ls_number_restraints 0
_refine_ls_restrained_S_all 1.061
_refine_ls_R_factor_all 0.1298
_refine_ls_R_factor_gt 0.0814
_refine_ls_shift/su_max 0.001
_refine_ls_shift/su_mean 0.000
_refine_ls_structure_factor_coef Fsqd
_refine_ls_weighting_details 'calc w=1/[\s^2^(Fo^2^)+(0.0994P)^2^+0.0000P] where P=(Fo^2^+2Fc^2^)/3'
_refine_ls_weighting_scheme calc
_refine_ls_wR_factor_gt 0.1918
_refine_ls_wR_factor_ref 0.2282
_reflns_number_gt 1221
_reflns_number_total 2049
_reflns_threshold_expression >2sigma(I)
_cod_data_source_file JSSC-2017-248-109.cif
_cod_data_source_block 160220b
_cod_depositor_comments
;
The following automatic conversions were performed:

data item '_symmetry_cell_setting' value 'Orthorhombic' was changed
to 'orthorhombic' in accordance with the built-in table derived from
the CIF Core dictionary named 'cif_core.dic' version 2.4.5 last
updated on 2014-11-21.

Automatic conversion script
Id: cif_fix_values 8369 2020-08-20 11:38:08Z andrius 
;
_cod_original_sg_symbol_H-M Pbcn
_cod_database_code 1560581

loop_
_symmetry_equiv_pos_as_xyz
'x, y, z'
'-x+1/2, -y+1/2, z+1/2'
'-x, y, -z+1/2'
'x+1/2, -y+1/2, -z'
'-x, -y, -z'
'x-1/2, y-1/2, -z-1/2'
'x, -y, z-1/2'
'-x-1/2, y-1/2, z'

loop_
_atom_site_label
_atom_site_type_symbol
_atom_site_fract_x
_atom_site_fract_y
_atom_site_fract_z
_atom_site_U_iso_or_equiv
_atom_site_adp_type
_atom_site_occupancy
_atom_site_symmetry_multiplicity
_atom_site_calc_flag
_atom_site_refinement_flags
_atom_site_disorder_assembly
_atom_site_disorder_group
Co1 Co 0.0000 1.10309(6) 0.2500 0.0422(5) Uani 1 2 d S . .
N1 N 0.2449(3) 0.9904(3) 0.4302(4) 0.0333(11) Uani 1 1 d . A .
N2 N 0.1163(3) 1.0290(3) 0.3147(4) 0.0381(11) Uani 1 1 d . A .
O1 O 0.0882(10) 1.1372(12) 0.1023(16) 0.052(4) Uani 0.60(3) 1 d P A 1
O2 O -0.0439(8) 1.2187(6) 0.0733(19) 0.058(5) Uani 0.60(3) 1 d P A 1
O1' O -0.0161(14) 1.2061(8) 0.148(3) 0.052(7) Uani 0.40(3) 1 d P A 2
O2' O 0.0769(15) 1.1044(18) 0.066(2) 0.058(5) Uani 0.40(3) 1 d P A 2
C1 C 0.0383(5) 1.1889(4) 0.0545(7) 0.0569(18) Uani 1 1 d . . .
H1 H 0.0689 1.2117 -0.0122 0.068 Uiso 1 1 calc R A 1
C2 C 0.1757(4) 1.0513(3) 0.4023(5) 0.0365(14) Uani 1 1 d . . .
H2 H 0.1705 1.1042 0.4413 0.044 Uiso 1 1 calc R A .
C3 C 0.1494(4) 0.9460(3) 0.2801(5) 0.0364(14) Uani 1 1 d . . .
C4 C 0.2293(3) 0.9213(3) 0.3530(5) 0.0317(13) Uani 1 1 d . A .
C5 C 0.2769(4) 0.8421(3) 0.3405(5) 0.0429(15) Uani 1 1 d . . .
H5 H 0.3302 0.8256 0.3889 0.051 Uiso 1 1 calc R A .
C6 C 0.2407(4) 0.7880(4) 0.2514(5) 0.0432(15) Uani 1 1 d . A .
H6 H 0.2705 0.7338 0.2409 0.052 Uiso 1 1 calc R . .
C7 C 0.1609(4) 0.8128(3) 0.1771(5) 0.0436(15) Uani 1 1 d . . .
H7 H 0.1393 0.7754 0.1181 0.052 Uiso 1 1 calc R A .
C8 C 0.1144(4) 0.8926(3) 0.1912(6) 0.0418(14) Uani 1 1 d . A .
H8 H 0.0614 0.9098 0.1426 0.050 Uiso 1 1 calc R . .
C9 C 0.3170(4) 0.9941(3) 0.5238(5) 0.0303(12) Uani 1 1 d . . .
C10 C 0.3743(4) 1.0679(3) 0.5397(5) 0.0390(14) Uani 1 1 d . A .
H10 H 0.3654 1.1156 0.4908 0.047 Uiso 1 1 calc R . .
C11 C 0.4458(4) 1.0703(3) 0.6301(5) 0.0369(13) Uani 1 1 d . . .
H11 H 0.4835 1.1206 0.6416 0.044 Uiso 1 1 calc R A .
C12 C 0.4619(4) 0.9995(3) 0.7029(5) 0.0317(13) Uani 1 1 d . . .
C13 C 0.4008(4) 0.9262(3) 0.6851(5) 0.0390(14) Uani 1 1 d . . .
H13 H 0.4088 0.8782 0.7339 0.047 Uiso 1 1 calc R A .
C14 C 0.3292(4) 0.9234(3) 0.5971(5) 0.0379(14) Uani 1 1 d . A .
H14 H 0.2893 0.8742 0.5872 0.046 Uiso 1 1 calc R . .

loop_
_atom_site_aniso_label
_atom_site_aniso_U_11
_atom_site_aniso_U_22
_atom_site_aniso_U_33
_atom_site_aniso_U_23
_atom_site_aniso_U_13
_atom_site_aniso_U_12
Co1 0.0281(7) 0.0381(7) 0.0604(10) 0.000 -0.0220(5) 0.000
N1 0.015(2) 0.042(2) 0.042(3) -0.002(2) -0.009(2) 0.0003(17)
N2 0.019(2) 0.051(3) 0.045(3) -0.001(2) -0.008(2) 0.0012(19)
O1 0.036(5) 0.053(8) 0.069(10) 0.008(6) -0.002(5) -0.006(5)
O2 0.030(5) 0.063(5) 0.082(13) -0.011(5) -0.011(5) 0.009(4)
O1' 0.036(8) 0.053(7) 0.069(16) 0.008(7) -0.002(9) -0.006(5)
O2' 0.030(8) 0.063(13) 0.082(14) -0.011(9) -0.011(7) 0.009(8)
C1 0.031(4) 0.068(5) 0.072(6) 0.001(4) -0.009(4) 0.001(3)
C2 0.017(3) 0.047(3) 0.046(4) -0.002(3) -0.012(2) 0.001(2)
C3 0.018(3) 0.045(3) 0.046(4) -0.004(2) -0.003(2) -0.002(2)
C4 0.012(3) 0.038(3) 0.045(4) 0.001(2) -0.005(2) -0.003(2)
C5 0.022(3) 0.046(3) 0.061(4) 0.001(3) -0.001(3) 0.000(2)
C6 0.030(3) 0.038(3) 0.062(5) -0.007(3) 0.000(3) 0.001(2)
C7 0.031(3) 0.050(3) 0.049(4) -0.013(3) 0.000(3) -0.006(3)
C8 0.022(3) 0.055(4) 0.048(4) -0.003(3) -0.009(3) -0.003(2)
C9 0.012(2) 0.039(3) 0.039(4) -0.001(2) -0.008(2) 0.000(2)
C10 0.023(3) 0.045(3) 0.049(4) 0.006(3) -0.014(2) -0.001(2)
C11 0.018(3) 0.041(3) 0.052(4) -0.003(3) -0.011(2) -0.006(2)
C12 0.016(3) 0.038(3) 0.041(4) 0.000(2) -0.005(2) 0.002(2)
C13 0.023(3) 0.042(3) 0.052(4) 0.004(3) -0.010(3) -0.004(2)
C14 0.020(3) 0.041(3) 0.054(4) 0.002(3) -0.011(2) -0.008(2)

loop_
_atom_type_symbol
_atom_type_description
_atom_type_scat_dispersion_real
_atom_type_scat_dispersion_imag
_atom_type_scat_source
C C 0.0033 0.0016 'International Tables Vol C Tables 4.2.6.8 and 6.1.1.4'
H H 0.0000 0.0000 'International Tables Vol C Tables 4.2.6.8 and 6.1.1.4'
N N 0.0061 0.0033 'International Tables Vol C Tables 4.2.6.8 and 6.1.1.4'
O O 0.0106 0.0060 'International Tables Vol C Tables 4.2.6.8 and 6.1.1.4'
Co Co 0.3494 0.9721 'International Tables Vol C Tables 4.2.6.8 and 6.1.1.4'

loop_
_geom_angle_atom_site_label_1
_geom_angle_atom_site_label_2
_geom_angle_atom_site_label_3
_geom_angle
_geom_angle_site_symmetry_1
_geom_angle_site_symmetry_3
O1' Co1 O1' 73.1(14) 3 .
O1' Co1 N2 98.9(7) 3 .
O1' Co1 N2 137.5(5) . .
O1' Co1 N2 137.5(5) 3 3
O1' Co1 N2 98.9(7) . 3
N2 Co1 N2 112.4(2) . 3
O1' Co1 O1 52.6(6) 3 3
O1' Co1 O1 102.0(5) . 3
N2 Co1 O1 105.4(5) . 3
N2 Co1 O1 90.6(4) 3 3
O1' Co1 O1 102.0(5) 3 .
O1' Co1 O1 52.6(6) . .
N2 Co1 O1 90.6(4) . .
N2 Co1 O1 105.4(5) 3 .
O1 Co1 O1 151.2(10) 3 .
O1' Co1 O2' 60.8(8) 3 3
O1' Co1 O2' 118.2(7) . 3
N2 Co1 O2' 90.5(7) . 3
N2 Co1 O2' 90.0(5) 3 3
O1 Co1 O2' 16.4(4) 3 3
O1 Co1 O2' 162.7(9) . 3
O1' Co1 O2' 118.2(7) 3 .
O1' Co1 O2' 60.8(8) . .
N2 Co1 O2' 90.0(5) . .
N2 Co1 O2' 90.5(7) 3 .
O1 Co1 O2' 162.7(9) 3 .
O1 Co1 O2' 16.4(4) . .
O2' Co1 O2' 179.0(13) 3 .
C2 N1 C4 106.3(4) . .
C2 N1 C9 126.9(4) . .
C4 N1 C9 126.7(4) . .
C2 N2 C3 105.3(4) . .
C2 N2 Co1 125.1(4) . .
C3 N2 Co1 129.6(3) . .
C1 O1 Co1 103.2(10) . .
C1 O1' Co1 104.8(9) . .
C1 O2' Co1 86.3(12) . .
O1 C1 O2 133.6(13) . .
O1 C1 O1' 93.8(12) . .
O2 C1 O1' 44.2(6) . .
O1 C1 O2' 28.2(9) . .
O2 C1 O2' 131.8(14) . .
O1' C1 O2' 107.9(14) . .
O1 C1 H1 113.2 . .
O2 C1 H1 113.2 . .
O1' C1 H1 145.7 . .
O2' C1 H1 105.8 . .
N2 C2 N1 113.7(5) . .
N2 C2 H2 123.1 . .
N1 C2 H2 123.1 . .
C8 C3 C4 121.8(5) . .
C8 C3 N2 129.8(5) . .
C4 C3 N2 108.4(4) . .
C5 C4 C3 121.6(5) . .
C5 C4 N1 132.2(5) . .
C3 C4 N1 106.2(4) . .
C4 C5 C6 116.5(5) . .
C4 C5 H5 121.8 . .
C6 C5 H5 121.8 . .
C5 C6 C7 122.1(5) . .
C5 C6 H6 118.9 . .
C7 C6 H6 118.9 . .
C8 C7 C6 120.4(5) . .
C8 C7 H7 119.8 . .
C6 C7 H7 119.8 . .
C7 C8 C3 117.6(5) . .
C7 C8 H8 121.2 . .
C3 C8 H8 121.2 . .
C10 C9 C14 120.5(5) . .
C10 C9 N1 119.7(4) . .
C14 C9 N1 119.8(4) . .
C9 C10 C11 119.3(5) . .
C9 C10 H10 120.3 . .
C11 C10 H10 120.3 . .
C12 C11 C10 121.6(5) . .
C12 C11 H11 119.2 . .
C10 C11 H11 119.2 . .
C11 C12 C13 117.3(5) . .
C11 C12 C12 122.8(3) . 3_656
C13 C12 C12 120.0(4) . 3_656
C14 C13 C12 121.7(5) . .
C14 C13 H13 119.2 . .
C12 C13 H13 119.2 . .
C13 C14 C9 119.7(5) . .
C13 C14 H14 120.2 . .
C9 C14 H14 120.2 . .

loop_
_geom_bond_atom_site_label_1
_geom_bond_atom_site_label_2
_geom_bond_distance
_geom_bond_site_symmetry_2
Co1 O1' 1.97(2) 3
Co1 O1' 1.97(2) .
Co1 N2 2.052(4) .
Co1 N2 2.052(4) 3
Co1 O1 2.113(15) 3
Co1 O1 2.113(15) .
Co1 O2' 2.33(3) 3
Co1 O2' 2.33(3) .
N1 C2 1.348(6) .
N1 C4 1.396(6) .
N1 C9 1.431(6) .
N2 C2 1.315(6) .
N2 C3 1.407(6) .
O1 C1 1.168(15) .
O2 C1 1.199(12) .
O1' C1 1.316(18) .
O2' C1 1.40(3) .
C1 H1 0.9300 .
C2 H2 0.9300 .
C3 C8 1.384(8) .
C3 C4 1.396(7) .
C4 C5 1.380(7) .
C5 C6 1.398(7) .
C5 H5 0.9300 .
C6 C7 1.405(8) .
C6 H6 0.9300 .
C7 C8 1.383(7) .
C7 H7 0.9300 .
C8 H8 0.9300 .
C9 C10 1.377(6) .
C9 C14 1.380(7) .
C10 C11 1.398(7) .
C10 H10 0.9300 .
C11 C12 1.386(7) .
C11 H11 0.9300 .
C12 C13 1.402(7) .
C12 C12 1.472(10) 3_656
C13 C14 1.380(7) .
C13 H13 0.9300 .
C14 H14 0.9300 .

loop_
_geom_torsion_atom_site_label_1
_geom_torsion_atom_site_label_2
_geom_torsion_atom_site_label_3
_geom_torsion_atom_site_label_4
_geom_torsion
_geom_torsion_site_symmetry_1
_geom_torsion_site_symmetry_2
_geom_torsion_site_symmetry_3
_geom_torsion_site_symmetry_4
O1' Co1 N2 C2 2.1(6) 3 . . .
O1' Co1 N2 C2 76.9(11) . . . .
N2 Co1 N2 C2 -148.7(5) 3 . . .
O1 Co1 N2 C2 -51.4(7) 3 . . .
O1 Co1 N2 C2 104.4(7) . . . .
O2' Co1 N2 C2 -58.4(7) 3 . . .
O2' Co1 N2 C2 120.7(8) . . . .
O1' Co1 N2 C3 -179.1(6) 3 . . .
O1' Co1 N2 C3 -104.3(11) . . . .
N2 Co1 N2 C3 30.1(4) 3 . . .
O1 Co1 N2 C3 127.3(6) 3 . . .
O1 Co1 N2 C3 -76.8(7) . . . .
O2' Co1 N2 C3 120.4(7) 3 . . .
O2' Co1 N2 C3 -60.5(8) . . . .
O1' Co1 O1 C1 -74.1(17) 3 . . .
O1' Co1 O1 C1 -16.4(7) . . . .
N2 Co1 O1 C1 -173.4(12) . . . .
N2 Co1 O1 C1 73.1(12) 3 . . .
O1 Co1 O1 C1 -48.5(11) 3 . . .
O2' Co1 O1 C1 -80(2) 3 . . .
O2' Co1 O1 C1 99(3) . . . .
O1' Co1 O1' C1 134.9(18) 3 . . .
N2 Co1 O1' C1 50(2) . . . .
N2 Co1 O1' C1 -87.9(13) 3 . . .
O1 Co1 O1' C1 179.5(12) 3 . . .
O1 Co1 O1' C1 14.7(6) . . . .
O2' Co1 O1' C1 177.2(10) 3 . . .
O2' Co1 O1' C1 -2.4(7) . . . .
O1' Co1 O2' C1 -45.3(18) 3 . . .
O1' Co1 O2' C1 2.1(7) . . . .
N2 Co1 O2' C1 -145.5(10) . . . .
N2 Co1 O2' C1 102.1(11) 3 . . .
O1 Co1 O2' C1 8(4) 3 . . .
O1 Co1 O2' C1 -53(3) . . . .
O2' Co1 O2' C1 -21.7(13) 3 . . .
Co1 O1 C1 O2 -2.0(16) . . . .
Co1 O1 C1 O1' 19.8(8) . . . .
Co1 O1 C1 O2' -102(3) . . . .
Co1 O1' C1 O1 -21.4(9) . . . .
Co1 O1' C1 O2 136.0(16) . . . .
Co1 O1' C1 O2' 3.6(12) . . . .
Co1 O2' C1 O1 60(3) . . . .
Co1 O2' C1 O2 -46.6(14) . . . .
Co1 O2' C1 O1' -2.9(10) . . . .
C3 N2 C2 N1 -0.6(6) . . . .
Co1 N2 C2 N1 178.4(3) . . . .
C4 N1 C2 N2 0.1(6) . . . .
C9 N1 C2 N2 -177.3(5) . . . .
C2 N2 C3 C8 -179.1(6) . . . .
Co1 N2 C3 C8 1.9(9) . . . .
C2 N2 C3 C4 0.9(6) . . . .
Co1 N2 C3 C4 -178.1(4) . . . .
C8 C3 C4 C5 -0.5(8) . . . .
N2 C3 C4 C5 179.5(5) . . . .
C8 C3 C4 N1 179.1(5) . . . .
N2 C3 C4 N1 -0.9(6) . . . .
C2 N1 C4 C5 -179.9(6) . . . .
C9 N1 C4 C5 -2.5(9) . . . .
C2 N1 C4 C3 0.5(5) . . . .
C9 N1 C4 C3 177.8(5) . . . .
C3 C4 C5 C6 -0.1(8) . . . .
N1 C4 C5 C6 -179.7(5) . . . .
C4 C5 C6 C7 0.7(8) . . . .
C5 C6 C7 C8 -0.7(9) . . . .
C6 C7 C8 C3 0.1(8) . . . .
C4 C3 C8 C7 0.5(8) . . . .
N2 C3 C8 C7 -179.5(5) . . . .
C2 N1 C9 C10 -47.7(8) . . . .
C4 N1 C9 C10 135.5(5) . . . .
C2 N1 C9 C14 132.8(5) . . . .
C4 N1 C9 C14 -44.1(8) . . . .
C14 C9 C10 C11 0.7(8) . . . .
N1 C9 C10 C11 -178.8(5) . . . .
C9 C10 C11 C12 1.2(8) . . . .
C10 C11 C12 C13 -2.3(8) . . . .
C10 C11 C12 C12 178.7(6) . . . 3_656
C11 C12 C13 C14 1.5(8) . . . .
C12 C12 C13 C14 -179.4(6) 3_656 . . .
C12 C13 C14 C9 0.3(9) . . . .
C10 C9 C14 C13 -1.4(8) . . . .
N1 C9 C14 C13 178.1(5) . . . .
